data_1533538
loop_
_publ_author_name
'Artem'eva, M.Yu.'
'Serezhkin, V.N.'
'Mikhailov, Yu.N.'
'Gorbunova, Yu.E.'
'Serezhkina, L.B.'

_publ_section_title
;
 Crystal structure of (C N3 H6)2 (U O2 (C2 O4)2 (C O (N H2)2)) * (H2 O)
;
_journal_name_full 'Zhurnal Neorganicheskoi Khimii'
_journal_page_first 1822
_journal_page_last 1825
_journal_volume 47
_journal_year 2002
_chemical_formula_sum 'C7 H18 N8 O12 U'
_chemical_name_systematic '(C (N H2)3)2 (U O2 (C2 O4)2 (C O (N H2)2)) (H2 O)'
_space_group_IT_number 2
_symmetry_space_group_name_Hall '-P 1'
_symmetry_space_group_name_H-M 'P -1'
_cell_angle_alpha 74.2
_cell_angle_beta 80.69
_cell_angle_gamma 74.51
_cell_formula_units_Z 2
_cell_length_a 6.907
_cell_length_b 9.852
_cell_length_c 14.408
_cell_volume 904.920
_citation_journal_id_ASTM ZNOKAQ
_cod_data_source_file Artemeva_ZNOKAQ_2002_1163.cif
_cod_data_source_block C7H18N8O12U1
_cod_original_cell_volume 904.9201
_cod_original_formula_sum 'C7 H18 N8 O12 U1'
_cod_database_code 1533538

loop_
_symmetry_equiv_pos_as_xyz
x,y,z
-x,-y,-z

loop_
_atom_site_label
_atom_site_type_symbol
_atom_site_fract_x
_atom_site_fract_y
_atom_site_fract_z
_atom_site_occupancy
_atom_site_U_iso_or_equiv
H14 H+1 0.713 0.457 0.367 1 0.0
H6 H+1 0 0.369 0.832 1 0.0
C4 C+3 0.218 0.3304 0.4036 1 0.0
N8 N-3 0.703 0.2164 0.5677 1 0.0
C5 C+4 0.247 0.5319 0.0145 1 0.0
C6 C+4 0.131 0.2356 0.743 1 0.0
N3 N-3 0.09 0.2715 0.8277 1 0.0
H16 H+1 0.708 0.276 0.614 1 0.0
O9 O-2 0.26 0.0141 -0.0313 1 0.0
H3 H+1 0.276 0.525 0.874 1 0.0
H11 H+1 0.694 0.093 0.438 1 0.0
H2 H+1 0.244 0.721 0.048 1 0.0
H1 H+1 0.27 0.727 -0.076 1 0.0
C2 C+3 0.305 -0.0713 0.1399 1 0.0
H12 H+1 0.704 0.242 0.34 1 0.0
H9 H+1 -0.032 0.423 0.669 1 0.0
N4 N-3 0.247 0.1082 0.7361 1 0.0
H18 H+1 0.554 0.46 0.783 1 0.0
C1 C+3 0.265 0.0474 0.0445 1 0.0
C3 C+3 0.242 0.1646 0.4387 1 0.0
C7 C+4 0.708 0.2756 0.4731 1 0.0
H5 H+1 0.148 0.201 0.888 1 0.0
H10 H+1 0.089 0.296 0.601 1 0.0
H7 H+1 0.305 0.038 0.796 1 0.0
N5 N-3 0.057 0.3243 0.6653 1 0.0
H4 H+1 0.254 0.363 -0.041 1 0.0
O4 O-2 0.254 0.101 0.3719 1 0.0
O6 O-2 0.2134 0.38 0.3121 1 0.0
O2 O-2 0.5072 0.2012 0.1919 1 0.0
O12 O-2 0.488 0.446 0.7338 1 0.0
O11 O-2 0.35 0.8 0.1385 1 0.0
H8 H+1 0.278 0.081 0.672 1 0.0
H13 H+1 0.709 0.475 0.485 1 0.0
O3 O-2 0.2418 0.1757 0.0541 1 0.0
U1 U+6 0.2393 0.22764 0.20434 1 0.0
N1 N-3 0.254 0.6711 -0.006 1 0.0
N2 N-3 0.26 0.4684 -0.0559 1 0.0
N7 N-3 0.71 0.4133 0.4389 1 0.0
N6 N-3 0.702 0.1972 0.4124 1 0.0
O1 O-2 -0.0275 0.2561 0.2197 1 0.0
H17 H+1 0.562 0.47 0.672 1 0.0
O10 O-2 0.246 0.1077 0.5252 1 0.0
O5 O-2 0.2245 0.4627 0.1026 1 0.0
H15 H+1 0.696 0.112 0.594 1 0.0
O8 O-2 0.208 0.402 0.4611 1 0.0
O7 O-2 0.287 -0.0217 0.2136 1 0.0
